data_7134789
loop_
_publ_author_name
'Griffiths, Kieran'
'Cook, Chris'
'Seymour, Valerie R.'
'Bragg, Ryan J.'
'Halcovitch, Nathan R.'
'Griffin, John M.'

_publ_section_title
;
 Chemical lithiation reveals the structures of conjugated tetralithium
 dicarboxylates.
;
_journal_issue 64
_journal_name_full 'Chemical communications (Cambridge, England)'
_journal_page_first 11991
_journal_page_last 11994
_journal_paper_doi 10.1039/d5cc03043a
_journal_volume 61
_journal_year 2025
_chemical_formula_moiety 'C8 H4 Li4 O4'
_chemical_formula_sum 'C8 H4 Li4 O4'
_chemical_formula_weight 191.87
_chemical_properties_physical Air-sensitive,Moisture-sensitive
_space_group_crystal_system monoclinic
_space_group_IT_number 14
_space_group_name_Hall '-P 2yn'
_space_group_name_H-M_alt 'P 1 21/n 1'
_atom_sites_solution_hydrogens difmap
_atom_sites_solution_primary dual
_audit_creation_date 2024-05-03
_audit_creation_method
;
Olex2 1.5-ac5-024
(compiled 2022.04.12 svn.rca3783a0 for Rigaku Oxford Diffraction, GUI svn.r6498)
;
_audit_update_record
;
2025-05-13 deposited with the CCDC.	2025-06-30 downloaded from the CCDC.
;
_cell_angle_alpha 90
_cell_angle_beta 99.445(6)
_cell_angle_gamma 90
_cell_formula_units_Z 4
_cell_length_a 8.4602(5)
_cell_length_b 5.1400(2)
_cell_length_c 16.5862(9)
_cell_measurement_reflns_used 2365
_cell_measurement_temperature 100.01(10)
_cell_measurement_theta_max 73.9670
_cell_measurement_theta_min 5.3910
_cell_volume 711.48(6)
_computing_cell_refinement 'CrysAlisPro 1.171.42.102a (Rigaku OD, 2023)'
_computing_data_collection 'CrysAlisPro 1.171.42.102a (Rigaku OD, 2023)'
_computing_data_reduction 'CrysAlisPro 1.171.42.102a (Rigaku OD, 2023)'
_computing_molecular_graphics 'Olex2 1.5-ac5-024 (Dolomanov et al., 2009)'
_computing_publication_material 'Olex2 1.5-ac5-024 (Dolomanov et al., 2009)'
_computing_structure_refinement 'SHELXL 2014/6 (Sheldrick, 2015)'
_computing_structure_solution 'SHELXT 2014/4 (Sheldrick, 2014)'
_diffrn_ambient_environment N~2~
_diffrn_ambient_temperature 100.01(10)
_diffrn_detector 'CCD plate'
_diffrn_detector_area_resol_mean 5.2282
_diffrn_detector_type AtlasS2
_diffrn_measured_fraction_theta_full 1.000
_diffrn_measured_fraction_theta_max 0.993
_diffrn_measurement_details
;
List of Runs (angles in degrees, time in seconds):

  # Type    Start    End  Width  t~exp~   \w     \q     \k     \f   Frames
#--------------------------------------------------------------------------
  1  \w   -115.00 -16.00   1.00    1.00    --  -40.68 -37.00-120.00   99
  2  \w   -113.00 -13.00   1.00    1.00    --  -40.68 -57.00 150.00  100
  3  \w    -87.00  -6.00   1.00    1.00    --  -40.68 125.00-120.00   81
  4  \w     27.00  95.00   1.00    1.00    --   40.68-125.00-180.00   68
  5  \w     39.00 138.00   1.00    1.00    --  112.00 -45.00-180.00   99
  6  \w     39.00 109.00   1.00    1.00    --  112.00-111.00 120.00   70
  7  \w    104.00 178.00   1.00    1.00    --  112.00 111.00 -90.00   74
  8  \w    103.00 178.00   1.00    1.00    --  112.00  77.00-180.00   75
  9  \w     30.00 165.00   1.00    1.00    --  112.00 -15.00 120.00  135
 10  \w    104.00 178.00   1.00    1.00    --  112.00 111.00-120.00   74
 11  \w    104.00 178.00   1.00    1.00    --  112.00 111.00 150.00   74
 12  \w    103.00 178.00   1.00    1.00    --  112.00  77.00 -60.00   75
 13  \w     39.00 138.00   1.00    1.00    --  112.00 -45.00 -30.00   99
 14  \w     61.00 146.00   1.00    1.00    --  112.00 178.00-180.00   85
 15  \w    103.00 178.00   1.00    1.00    --  112.00  77.00-150.00   75
 16  \w   -113.00 -13.00   1.00    1.00    --  -40.68 -57.00  60.00  100
 17  \w    -69.00  32.00   1.00    1.00    --  -40.68  57.00-150.00  101
 18  \w   -113.00 -13.00   1.00    1.00    --  -40.68 -57.00   0.00  100
 19  \w    -65.00  34.00   1.00    1.00    --  -40.68  37.00  30.00   99
 20  \w   -114.00 -60.00   1.00    1.00    --  -40.68-151.00 -60.00   54
 21  \w     39.00 109.00   1.00    1.00    --  112.00-111.00   0.00   70
 22  \w     84.00 178.00   1.00    1.00    --  112.00  30.00 150.00   94
 23  \w     84.00 178.00   1.00    1.00    --  112.00  30.00  30.00   94
 24  \w     39.00 109.00   1.00    1.00    --  112.00-111.00-120.00   70
 25  \w     83.00 178.00   1.00    1.00    --  112.00  61.00  60.00   95
 26  \w     84.00 178.00   1.00    1.00    --  112.00  30.00 -60.00   94
;
_diffrn_measurement_device 'four-circle diffractometer'
_diffrn_measurement_device_type 'SuperNova, Dual, Cu at home/near, AtlasS2'
_diffrn_measurement_method '\w scans'
_diffrn_orient_matrix_type 'CrysAlisPro convention (1999,Acta A55,543-557)'
_diffrn_orient_matrix_UB_11 0.1311124000
_diffrn_orient_matrix_UB_12 0.0611896000
_diffrn_orient_matrix_UB_13 0.0735144000
_diffrn_orient_matrix_UB_21 0.1043655000
_diffrn_orient_matrix_UB_22 0.1208913000
_diffrn_orient_matrix_UB_23 -0.0581383000
_diffrn_orient_matrix_UB_31 -0.0772235000
_diffrn_orient_matrix_UB_32 0.2673299000
_diffrn_orient_matrix_UB_33 0.0094217000
_diffrn_radiation_monochromator mirror
_diffrn_radiation_probe x-ray
_diffrn_radiation_type 'Cu K\a'
_diffrn_radiation_wavelength 1.54184
_diffrn_reflns_av_R_equivalents 0.0949
_diffrn_reflns_av_unetI/netI 0.0602
_diffrn_reflns_Laue_measured_fraction_full 1.000
_diffrn_reflns_Laue_measured_fraction_max 0.993
_diffrn_reflns_limit_h_max 10
_diffrn_reflns_limit_h_min -10
_diffrn_reflns_limit_k_max 6
_diffrn_reflns_limit_k_min -5
_diffrn_reflns_limit_l_max 20
_diffrn_reflns_limit_l_min -20
_diffrn_reflns_number 8592
_diffrn_reflns_point_group_measured_fraction_full 1.000
_diffrn_reflns_point_group_measured_fraction_max 0.993
_diffrn_reflns_theta_full 67.684
_diffrn_reflns_theta_max 76.561
_diffrn_reflns_theta_min 5.407
_diffrn_source 'micro-focus sealed X-ray tube'
_diffrn_source_type 'SuperNova (Cu) X-ray Source'
_exptl_absorpt_coefficient_mu 1.102
_exptl_absorpt_correction_T_max 1.00000
_exptl_absorpt_correction_T_min 0.49387
_exptl_absorpt_correction_type multi-scan
_exptl_absorpt_process_details
;
CrysAlisPro 1.171.42.102a (Rigaku Oxford Diffraction, 2023)
Empirical absorption correction using spherical harmonics,
implemented in SCALE3 ABSPACK scaling algorithm.
;
_exptl_crystal_colour black
_exptl_crystal_colour_primary black
_exptl_crystal_density_diffrn 1.791
_exptl_crystal_description block
_exptl_crystal_F_000 384
_exptl_crystal_size_max 0.09
_exptl_crystal_size_mid 0.06
_exptl_crystal_size_min 0.02
_refine_diff_density_max 0.366
_refine_diff_density_min -0.325
_refine_diff_density_rms 0.090
_refine_ls_extinction_method none
_refine_ls_goodness_of_fit_ref 1.109
_refine_ls_hydrogen_treatment refall
_refine_ls_matrix_type full
_refine_ls_number_parameters 161
_refine_ls_number_reflns 1491
_refine_ls_number_restraints 0
_refine_ls_restrained_S_all 1.109
_refine_ls_R_factor_all 0.0801
_refine_ls_R_factor_gt 0.0629
_refine_ls_shift/su_max 0.000
_refine_ls_shift/su_mean 0.000
_refine_ls_structure_factor_coef Fsqd
_refine_ls_weighting_details 'w=1/[\s^2^(Fo^2^)+(0.0896P)^2^+0.4238P] where P=(Fo^2^+2Fc^2^)/3'
_refine_ls_weighting_scheme calc
_refine_ls_wR_factor_gt 0.1743
_refine_ls_wR_factor_ref 0.1871
_reflns_Friedel_coverage 0.000
_reflns_number_gt 1135
_reflns_number_total 1491
_reflns_threshold_expression 'I > 2\s(I)'
_cod_data_source_file d5cc03043a2.cif
_cod_data_source_block jg_209_auto
_cod_depositor_comments 'Adding full bibliography for 7134789--7134792.cif.'
_cod_database_code 7134789
_shelxl_version_number 2014/6
_chemical_oxdiff_formula 'Li H C O'
_chemical_oxdiff_usercomment 'Li Li2BDC'
_shelx_space_group_comment
;
The symmetry employed for this shelxl refinement is uniquely defined
by the following loop, which should always be used as a source of
symmetry information in preference to the above space-group names.
They are only intended as comments.
;
_shelx_estimated_absorpt_t_max 0.978
_shelx_estimated_absorpt_t_min 0.907
_olex2_refinement_description
;
;
_olex2_exptl_crystal_mounting_method 'mounted on a Mitegen loop using Paratone-N oil'
_olex2_submission_special_instructions 'No special instructions were received'
_oxdiff_exptl_absorpt_empirical_details
;
Empirical correction (ABSPACK) includes:
- Absorption correction using spherical harmonics
- Frame scaling
;
_oxdiff_exptl_absorpt_empirical_full_max 1.634
_oxdiff_exptl_absorpt_empirical_full_min 0.596

loop_
_space_group_symop_operation_xyz
'x, y, z'
'-x+1/2, y+1/2, -z+1/2'
'-x, -y, -z'
'x-1/2, -y-1/2, z-1/2'

loop_
_atom_site_label
_atom_site_type_symbol
_atom_site_fract_x
_atom_site_fract_y
_atom_site_fract_z
_atom_site_U_iso_or_equiv
_atom_site_adp_type
_atom_site_occupancy
_atom_site_site_symmetry_order
_atom_site_calc_flag
_atom_site_refinement_flags_posn
_atom_site_refinement_flags_adp
_atom_site_refinement_flags_occupancy
_atom_site_disorder_assembly
_atom_site_disorder_group
O1 O 0.5163(3) 0.6493(4) 0.58247(12) 0.0244(5) Uani 1 1 d . . . . .
O2 O 0.6266(3) 0.2556(4) 0.60698(12) 0.0238(5) Uani 1 1 d . . . . .
O3 O 0.3664(3) 0.1843(4) 0.99074(12) 0.0213(5) Uani 1 1 d . . . . .
O4 O 0.2506(3) 0.5834(4) 0.96838(12) 0.0222(5) Uani 1 1 d . . . . .
C1 C 0.5555(4) 0.4581(6) 0.63630(17) 0.0210(6) Uani 1 1 d . . . . .
C2 C 0.5205(3) 0.4612(6) 0.71501(16) 0.0206(6) Uani 1 1 d . . . . .
C3 C 0.5755(4) 0.2611(5) 0.77377(17) 0.0207(6) Uani 1 1 d . . . . .
H3 H 0.659(4) 0.133(7) 0.762(2) 0.027(9) Uiso 1 1 d . . . . .
C4 C 0.5269(4) 0.2462(6) 0.84767(17) 0.0212(6) Uani 1 1 d . . . . .
H4 H 0.564(4) 0.097(7) 0.883(2) 0.025(9) Uiso 1 1 d . . . . .
C5 C 0.4122(4) 0.4286(5) 0.87318(17) 0.0202(6) Uani 1 1 d . . . . .
C6 C 0.3694(4) 0.6440(6) 0.81601(17) 0.0203(6) Uani 1 1 d . . . . .
H6 H 0.288(5) 0.782(7) 0.824(2) 0.033(10) Uiso 1 1 d . . . . .
C7 C 0.4206(4) 0.6589(5) 0.74320(18) 0.0212(6) Uani 1 1 d . . . . .
H7 H 0.381(4) 0.804(6) 0.7041(19) 0.013(7) Uiso 1 1 d . . . . .
C8 C 0.3436(3) 0.3978(5) 0.94239(16) 0.0191(6) Uani 1 1 d . . . . .
Li1 Li 0.4601(7) 0.9975(11) 0.5945(3) 0.0309(12) Uani 1 1 d . . . . .
Li2 Li 0.3480(7) 0.5327(12) 0.4933(3) 0.0322(12) Uani 1 1 d . . . . .
Li3 Li 0.7918(8) 0.0514(13) 0.5837(4) 0.0390(14) Uani 1 1 d . . . . .
Li4 Li 0.4138(7) -0.1576(10) 0.9528(3) 0.0272(11) Uani 1 1 d . . . . .

loop_
_atom_site_aniso_label
_atom_site_aniso_U_11
_atom_site_aniso_U_22
_atom_site_aniso_U_33
_atom_site_aniso_U_23
_atom_site_aniso_U_13
_atom_site_aniso_U_12
O1 0.0369(13) 0.0185(11) 0.0193(10) 0.0027(8) 0.0092(9) 0.0040(9)
O2 0.0328(12) 0.0190(11) 0.0221(10) -0.0022(8) 0.0115(9) 0.0033(9)
O3 0.0294(11) 0.0134(10) 0.0226(10) 0.0024(8) 0.0090(8) -0.0009(8)
O4 0.0286(11) 0.0179(11) 0.0223(10) -0.0002(8) 0.0107(8) 0.0011(8)
C1 0.0263(15) 0.0144(14) 0.0231(13) 0.0001(11) 0.0067(11) 0.0017(11)
C2 0.0255(15) 0.0170(15) 0.0206(13) -0.0011(11) 0.0074(11) 0.0006(11)
C3 0.0274(15) 0.0125(14) 0.0232(14) -0.0004(11) 0.0071(11) 0.0005(11)
C4 0.0291(16) 0.0130(14) 0.0222(14) 0.0014(11) 0.0062(11) 0.0001(12)
C5 0.0262(15) 0.0131(14) 0.0229(13) -0.0005(11) 0.0086(11) -0.0021(11)
C6 0.0262(15) 0.0141(14) 0.0215(13) -0.0003(10) 0.0067(11) 0.0005(11)
C7 0.0286(16) 0.0137(14) 0.0225(13) 0.0002(11) 0.0076(12) -0.0003(11)
C8 0.0276(15) 0.0100(14) 0.0206(13) 0.0012(10) 0.0063(11) -0.0008(10)
Li1 0.036(3) 0.022(3) 0.034(3) 0.000(2) 0.005(2) 0.000(2)
Li2 0.032(3) 0.035(3) 0.032(3) 0.001(2) 0.011(2) 0.003(2)
Li3 0.045(4) 0.043(4) 0.030(3) -0.003(3) 0.010(3) 0.012(3)
Li4 0.038(3) 0.016(2) 0.029(3) -0.001(2) 0.010(2) -0.003(2)

loop_
_atom_type_symbol
_atom_type_description
_atom_type_scat_dispersion_real
_atom_type_scat_dispersion_imag
_atom_type_scat_source
C C 0.0181 0.0091 'International Tables Vol C Tables 4.2.6.8 and 6.1.1.4'
H H 0.0000 0.0000 'International Tables Vol C Tables 4.2.6.8 and 6.1.1.4'
Li Li 0.0008 0.0003 'International Tables Vol C Tables 4.2.6.8 and 6.1.1.4'
O O 0.0492 0.0322 'International Tables Vol C Tables 4.2.6.8 and 6.1.1.4'

loop_
_geom_angle_atom_site_label_1
_geom_angle_atom_site_label_2
_geom_angle_atom_site_label_3
_geom_angle
_geom_angle_site_symmetry_1
_geom_angle_site_symmetry_3
_geom_angle_publ_flag
C1 O1 Li1 132.4(2) . . ?
C1 O1 Li2 88.4(2) . 3_666 ?
C1 O1 Li2 110.4(3) . . ?
Li1 O1 Li2 132.5(3) . 3_666 ?
Li1 O1 Li2 101.9(3) . . ?
Li2 O1 Li2 79.1(3) . 3_666 ?
C1 O2 Li1 102.2(2) . 1_545 ?
C1 O2 Li2 89.7(2) . 3_666 ?
C1 O2 Li3 157.8(3) . . ?
Li1 O2 Li2 117.2(3) 1_545 3_666 ?
Li3 O2 Li1 98.8(3) . 1_545 ?
Li3 O2 Li2 87.0(3) . 3_666 ?
C8 O3 Li2 110.2(3) . 2_546 ?
C8 O3 Li3 83.5(2) . 4_566 ?
C8 O3 Li4 112.0(2) . 3_657 ?
C8 O3 Li4 124.2(2) . . ?
Li2 O3 Li3 77.5(2) 2_546 4_566 ?
Li4 O3 Li2 135.6(3) 3_657 2_546 ?
Li4 O3 Li2 86.0(3) . 2_546 ?
Li4 O3 Li3 151.6(2) . 4_566 ?
Li4 O3 Li3 93.8(2) 3_657 4_566 ?
Li4 O3 Li4 81.9(3) . 3_657 ?
C8 O4 Li1 101.4(2) . 2_546 ?
C8 O4 Li2 160.5(2) . 2_556 ?
C8 O4 Li3 92.3(3) . 4_566 ?
C8 O4 Li4 88.7(2) . 1_565 ?
Li1 O4 Li2 91.7(2) 2_546 2_556 ?
Li1 O4 Li3 115.4(3) 2_546 4_566 ?
Li1 O4 Li4 132.8(3) 2_546 1_565 ?
Li3 O4 Li2 95.0(2) 4_566 2_556 ?
Li4 O4 Li2 71.8(2) 1_565 2_556 ?
Li4 O4 Li3 110.0(3) 1_565 4_566 ?
O1 C1 O2 114.1(2) . . ?
O1 C1 C2 123.7(3) . . ?
O1 C1 Li1 117.9(2) . 1_545 ?
O1 C1 Li2 58.25(19) . 3_666 ?
O1 C1 Li2 42.46(19) . . ?
O2 C1 C2 122.1(3) . . ?
O2 C1 Li1 47.17(19) . 1_545 ?
O2 C1 Li2 93.3(2) . . ?
O2 C1 Li2 56.9(2) . 3_666 ?
C2 C1 Li1 99.2(2) . 1_545 ?
C2 C1 Li2 127.5(2) . . ?
C2 C1 Li2 172.5(3) . 3_666 ?
Li1 C1 Li2 76.5(2) 1_545 . ?
Li2 C1 Li1 85.1(2) 3_666 1_545 ?
Li2 C1 Li2 59.3(2) 3_666 . ?
C1 C2 C3 122.3(3) . . ?
C1 C2 C7 122.6(3) . . ?
C3 C2 C7 115.1(2) . . ?
C4 C3 C2 122.6(3) . . ?
C3 C4 C5 122.6(3) . . ?
C3 C4 Li3 97.4(2) . 2_656 ?
C5 C4 Li3 81.0(2) . 2_656 ?
C4 C5 C6 113.8(2) . . ?
C4 C5 Li3 64.8(2) . 2_656 ?
C4 C5 Li4 138.8(2) . 1_565 ?
C6 C5 Li3 96.9(2) . 2_656 ?
C6 C5 Li4 71.2(2) . 1_565 ?
C8 C5 C4 123.9(3) . . ?
C8 C5 C6 122.2(3) . . ?
C8 C5 Li3 108.7(2) . 2_656 ?
C8 C5 Li4 67.9(2) . 1_565 ?
Li4 C5 Li3 73.9(2) 1_565 2_656 ?
C5 C6 Li4 74.5(2) . 1_565 ?
C7 C6 C5 122.7(3) . . ?
C7 C6 Li4 141.1(3) . 1_565 ?
C6 C7 C2 122.6(3) . . ?
O3 C8 C5 123.2(3) . . ?
O3 C8 Li1 109.8(2) . 2_546 ?
O3 C8 Li3 63.5(2) . 4_566 ?
O3 C8 Li4 40.89(17) . 3_657 ?
O3 C8 Li4 137.0(2) . 1_565 ?
O4 C8 O3 114.6(2) . . ?
O4 C8 C5 122.1(2) . . ?
O4 C8 Li1 47.88(18) . 2_546 ?
O4 C8 Li3 54.5(2) . 4_566 ?
O4 C8 Li4 56.35(19) . 1_565 ?
O4 C8 Li4 121.9(2) . 3_657 ?
C5 C8 Li1 108.5(2) . 2_546 ?
C5 C8 Li3 160.7(3) . 4_566 ?
C5 C8 Li4 101.9(2) . 3_657 ?
C5 C8 Li4 79.3(2) . 1_565 ?
Li1 C8 Li4 147.6(2) 2_546 3_657 ?
Li3 C8 Li1 83.1(2) 4_566 2_546 ?
Li3 C8 Li4 71.2(2) 4_566 3_657 ?
Li4 C8 Li1 93.1(2) 1_565 2_546 ?
Li4 C8 Li3 84.8(2) 1_565 4_566 ?
Li4 C8 Li4 103.61(18) 1_565 3_657 ?
O1 Li1 O2 118.5(3) . 1_565 ?
O1 Li1 O4 112.5(3) . 2_556 ?
O1 Li1 C1 147.1(3) . 1_565 ?
O1 Li1 C8 92.6(2) . 2_556 ?
O1 Li1 Li1 79.2(2) . 3_676 ?
O1 Li1 Li2 143.6(3) . 1_565 ?
O1 Li1 Li2 119.4(3) . 3_676 ?
O1 Li1 Li2 40.26(18) . . ?
O1 Li1 Li3 88.3(2) . 3_666 ?
O1 Li1 Li3 79.4(2) . 1_565 ?
O2 Li1 O4 119.2(3) 1_565 2_556 ?
O2 Li1 C1 30.59(12) 1_565 1_565 ?
O2 Li1 C8 147.4(3) 1_565 2_556 ?
O2 Li1 Li1 80.6(3) 1_565 3_676 ?
O2 Li1 Li2 140.7(3) 1_565 . ?
O2 Li1 Li2 67.8(2) 1_565 1_565 ?
O2 Li1 Li2 32.38(15) 1_565 3_676 ?
O2 Li1 Li3 39.54(19) 1_565 1_565 ?
O2 Li1 Li3 119.7(3) 1_565 3_666 ?
O4 Li1 C1 98.9(2) 2_556 1_565 ?
O4 Li1 C8 30.73(12) 2_556 2_556 ?
O4 Li1 Li1 78.7(2) 2_556 3_676 ?
O4 Li1 Li2 94.0(2) 2_556 3_676 ?
O4 Li1 Li2 51.55(17) 2_556 1_565 ?
O4 Li1 Li2 72.8(2) 2_556 . ?
O4 Li1 Li3 139.6(3) 2_556 1_565 ?
O4 Li1 Li3 32.75(15) 2_556 3_666 ?
C1 Li1 C8 120.2(2) 1_565 2_556 ?
C1 Li1 Li1 98.3(3) 1_565 3_676 ?
C1 Li1 Li2 45.71(15) 1_565 3_676 ?
C1 Li1 Li2 54.19(16) 1_565 1_565 ?
C1 Li1 Li2 161.8(3) 1_565 . ?
C1 Li1 Li3 70.0(2) 1_565 1_565 ?
C1 Li1 Li3 115.7(2) 1_565 3_666 ?
C8 Li1 Li1 97.3(3) 2_556 3_676 ?
C8 Li1 Li2 59.86(17) 2_556 . ?
C8 Li1 Li2 124.6(2) 2_556 3_676 ?
C8 Li1 Li2 81.55(19) 2_556 1_565 ?
C8 Li1 Li3 46.86(16) 2_556 3_666 ?
C8 Li1 Li3 162.0(3) 2_556 1_565 ?
Li1 Li1 Li2 53.01(19) 3_676 3_676 ?
Li1 Li1 Li3 50.67(19) 3_676 3_666 ?
Li2 Li1 Li1 66.2(2) 1_565 3_676 ?
Li2 Li1 Li1 64.5(2) . 3_676 ?
Li2 Li1 Li2 117.5(2) . 3_676 ?
Li2 Li1 Li2 45.4(2) 1_565 3_676 ?
Li2 Li1 Li2 110.2(2) . 1_565 ?
Li2 Li1 Li3 61.58(18) 1_565 3_666 ?
Li2 Li1 Li3 49.29(18) . 3_666 ?
Li3 Li1 Li1 65.5(2) 1_565 3_676 ?
Li3 Li1 Li2 95.2(2) 1_565 1_565 ?
Li3 Li1 Li2 105.5(2) 1_565 . ?
Li3 Li1 Li2 49.86(19) 1_565 3_676 ?
Li3 Li1 Li2 87.4(2) 3_666 3_676 ?
Li3 Li1 Li3 116.2(2) 1_565 3_666 ?
O1 Li2 O1 100.9(3) . 3_666 ?
O1 Li2 O2 106.9(3) . 3_666 ?
O1 Li2 O3 109.7(3) . 2_556 ?
O1 Li2 O4 88.8(2) 3_666 2_546 ?
O1 Li2 O4 108.2(3) . 2_546 ?
O1 Li2 C1 110.7(3) . 3_666 ?
O1 Li2 C1 27.16(12) . . ?
O1 Li2 C1 33.36(12) 3_666 3_666 ?
O1 Li2 C1 97.1(2) 3_666 . ?
O1 Li2 Li1 77.8(2) 3_666 1_545 ?
O1 Li2 Li1 37.86(17) . . ?
O1 Li2 Li1 123.3(3) 3_666 . ?
O1 Li2 Li1 76.0(2) . 1_545 ?
O1 Li2 Li2 48.9(2) 3_666 3_666 ?
O1 Li2 Li2 52.0(2) . 3_666 ?
O1 Li2 Li3 108.6(3) 3_666 3_666 ?
O1 Li2 Li3 109.0(3) . 3_666 ?
O1 Li2 Li4 127.3(3) 3_666 2_556 ?
O1 Li2 Li4 113.1(3) . 2_556 ?
O2 Li2 O1 66.33(19) 3_666 3_666 ?
O2 Li2 O3 96.8(3) 3_666 2_556 ?
O2 Li2 O4 140.1(3) 3_666 2_546 ?
O2 Li2 C1 33.40(12) 3_666 3_666 ?
O2 Li2 C1 130.3(3) 3_666 . ?
O2 Li2 Li1 144.0(3) 3_666 1_545 ?
O2 Li2 Li1 88.0(2) 3_666 . ?
O2 Li2 Li2 84.4(3) 3_666 3_666 ?
O2 Li2 Li3 43.54(18) 3_666 3_666 ?
O2 Li2 Li4 131.9(3) 3_666 2_556 ?
O3 Li2 O1 148.5(3) 2_556 3_666 ?
O3 Li2 O4 88.8(2) 2_556 2_546 ?
O3 Li2 C1 113.6(2) 2_556 . ?
O3 Li2 C1 123.1(3) 2_556 3_666 ?
O3 Li2 Li1 116.4(3) 2_556 1_545 ?
O3 Li2 Li1 80.1(2) 2_556 . ?
O3 Li2 Li2 160.5(4) 2_556 3_666 ?
O3 Li2 Li3 54.5(2) 2_556 3_666 ?
O3 Li2 Li4 45.42(17) 2_556 2_556 ?
O4 Li2 C1 81.26(18) 2_546 . ?
O4 Li2 Li1 36.72(14) 2_546 1_545 ?
O4 Li2 Li1 131.8(2) 2_546 . ?
O4 Li2 Li3 134.6(3) 2_546 3_666 ?
O4 Li2 Li4 43.67(15) 2_546 2_556 ?
C1 Li2 O4 114.0(2) 3_666 2_546 ?
C1 Li2 C1 120.7(2) 3_666 . ?
C1 Li2 Li1 49.36(15) . 1_545 ?
C1 Li2 Li1 61.65(17) . . ?
C1 Li2 Li1 111.1(2) 3_666 1_545 ?
C1 Li2 Li1 111.2(2) 3_666 . ?
C1 Li2 Li2 66.5(2) 3_666 3_666 ?
C1 Li2 Li3 75.3(2) 3_666 3_666 ?
C1 Li2 Li4 135.6(3) 3_666 2_556 ?
Li1 Li2 Li1 110.2(2) . 1_545 ?
Li2 Li2 O4 102.8(3) 3_666 2_546 ?
Li2 Li2 C1 54.2(2) 3_666 . ?
Li2 Li2 Li1 69.2(3) 3_666 1_545 ?
Li2 Li2 Li1 80.5(3) 3_666 . ?
Li2 Li2 Li3 120.4(4) 3_666 3_666 ?
Li2 Li2 Li4 142.0(4) 3_666 2_556 ?
Li3 Li2 C1 134.3(3) 3_666 . ?
Li3 Li2 Li1 72.7(2) 3_666 . ?
Li3 Li2 Li1 170.4(3) 3_666 1_545 ?
Li3 Li2 Li4 97.2(3) 3_666 2_556 ?
Li4 Li2 C1 96.1(2) 2_556 . ?
Li4 Li2 Li1 73.2(2) 2_556 1_545 ?
Li4 Li2 Li1 107.8(2) 2_556 . ?
O2 Li3 O3 96.3(3) . 4_665 ?
O2 Li3 O4 112.1(3) . 4_665 ?
O2 Li3 C4 137.5(3) . 2_646 ?
O2 Li3 C5 145.3(3) . 2_646 ?
O2 Li3 C8 113.5(3) . 4_665 ?
O2 Li3 Li1 41.69(19) . 1_545 ?
O2 Li3 Li1 80.4(2) . 3_666 ?
O2 Li3 Li2 49.5(2) . 3_666 ?
O2 Li3 Li2 110.7(3) . 3_656 ?
O2 Li3 Li4 146.0(3) . 4_655 ?
O2 Li3 Li4 115.8(3) . 2_656 ?
O3 Li3 C4 120.4(3) 4_665 2_646 ?
O3 Li3 C5 88.2(2) 4_665 2_646 ?
O3 Li3 C8 33.02(12) 4_665 4_665 ?
O3 Li3 Li1 69.29(18) 4_665 3_666 ?
O3 Li3 Li1 119.8(3) 4_665 1_545 ?
O3 Li3 Li2 48.06(18) 4_665 3_666 ?
O3 Li3 Li2 113.6(2) 4_665 3_656 ?
O3 Li3 Li4 39.51(16) 4_665 2_656 ?
O3 Li3 Li4 76.13(19) 4_665 4_655 ?
O4 Li3 O3 64.86(19) 4_665 4_665 ?
O4 Li3 C4 103.2(3) 4_665 2_646 ?
O4 Li3 C5 100.9(3) 4_665 2_646 ?
O4 Li3 C8 33.18(13) 4_665 4_665 ?
O4 Li3 Li1 90.4(3) 4_665 1_545 ?
O4 Li3 Li1 31.86(16) 4_665 3_666 ?
O4 Li3 Li2 80.0(2) 4_665 3_666 ?
O4 Li3 Li2 48.88(19) 4_665 3_656 ?
O4 Li3 Li4 90.0(3) 4_665 2_656 ?
O4 Li3 Li4 34.54(16) 4_665 4_655 ?
C4 Li3 C5 34.19(13) 2_646 2_646 ?
C4 Li3 C8 109.1(3) 2_646 4_665 ?
C4 Li3 Li1 118.3(3) 2_646 1_545 ?
C4 Li3 Li1 130.2(3) 2_646 3_666 ?
C4 Li3 Li2 165.8(4) 2_646 3_666 ?
C4 Li3 Li2 75.6(2) 2_646 3_656 ?
C4 Li3 Li4 69.84(19) 2_646 4_655 ?
C4 Li3 Li4 86.2(2) 2_646 2_656 ?
C5 Li3 Li1 132.5(2) 2_646 3_666 ?
C5 Li3 Li1 152.0(3) 2_646 1_545 ?
C5 Li3 Li2 131.8(3) 2_646 3_666 ?
C5 Li3 Li2 98.7(2) 2_646 3_656 ?
C5 Li3 Li4 68.38(18) 2_646 4_655 ?
C5 Li3 Li4 52.06(17) 2_646 2_656 ?
C8 Li3 C5 88.5(2) 4_665 2_646 ?
C8 Li3 Li1 50.05(16) 4_665 3_666 ?
C8 Li3 Li1 113.5(3) 4_665 1_545 ?
C8 Li3 Li2 66.0(2) 4_665 3_666 ?
C8 Li3 Li2 80.9(2) 4_665 3_656 ?
C8 Li3 Li4 46.19(15) 4_665 4_655 ?
C8 Li3 Li4 58.76(19) 4_665 2_656 ?
Li1 Li3 Li1 63.8(2) 1_545 3_666 ?
Li1 Li3 Li2 69.7(2) 1_545 3_656 ?
Li1 Li3 Li2 58.09(17) 3_666 3_656 ?
Li1 Li3 Li4 113.8(3) 1_545 4_655 ?
Li1 Li3 Li4 154.6(3) 1_545 2_656 ?
Li2 Li3 Li1 75.2(2) 3_666 1_545 ?
Li2 Li3 Li1 58.0(2) 3_666 3_666 ?
Li2 Li3 Li2 115.4(3) 3_666 3_656 ?
Li2 Li3 Li4 79.9(2) 3_666 2_656 ?
Li2 Li3 Li4 110.1(2) 3_666 4_655 ?
Li4 Li3 Li1 65.90(18) 4_655 3_666 ?
Li4 Li3 Li1 106.4(2) 2_656 3_666 ?
Li4 Li3 Li2 127.1(2) 2_656 3_656 ?
Li4 Li3 Li2 47.88(16) 4_655 3_656 ?
Li4 Li3 Li4 79.3(2) 2_656 4_655 ?
O3 Li4 O3 98.1(3) . 3_657 ?
O3 Li4 O4 121.7(3) 3_657 1_545 ?
O3 Li4 O4 112.7(3) . 1_545 ?
O3 Li4 C5 96.7(2) 3_657 1_545 ?
O3 Li4 C5 164.2(3) . 1_545 ?
O3 Li4 C6 132.0(3) . 1_545 ?
O3 Li4 C6 113.8(3) 3_657 1_545 ?
O3 Li4 C8 27.11(11) 3_657 3_657 ?
O3 Li4 C8 100.1(2) 3_657 1_545 ?
O3 Li4 C8 112.1(2) . 3_657 ?
O3 Li4 C8 147.3(3) . 1_545 ?
O3 Li4 Li2 129.6(3) 3_657 2_546 ?
O3 Li4 Li2 48.54(19) . 2_546 ?
O3 Li4 Li3 104.1(2) . 4_556 ?
O3 Li4 Li3 91.0(2) 3_657 4_556 ?
O3 Li4 Li3 137.0(3) . 2_646 ?
O3 Li4 Li3 46.65(17) 3_657 2_646 ?
O3 Li4 Li4 49.29(19) . 3_657 ?
O3 Li4 Li4 48.8(2) 3_657 3_657 ?
O4 Li4 C5 63.29(17) 1_545 1_545 ?
O4 Li4 C6 80.6(2) 1_545 1_545 ?
O4 Li4 C8 94.6(2) 1_545 3_657 ?
O4 Li4 C8 34.92(12) 1_545 1_545 ?
O4 Li4 Li2 64.5(2) 1_545 2_546 ?
O4 Li4 Li3 107.9(2) 1_545 2_646 ?
O4 Li4 Li3 35.44(16) 1_545 4_556 ?
O4 Li4 Li4 134.1(4) 1_545 3_657 ?
C5 Li4 C8 83.75(18) 1_545 3_657 ?
C5 Li4 Li2 123.2(3) 1_545 2_546 ?
C5 Li4 Li3 81.29(19) 1_545 4_556 ?
C5 Li4 Li3 54.00(17) 1_545 2_646 ?
C5 Li4 Li4 145.1(4) 1_545 3_657 ?
C6 Li4 C5 34.30(12) 1_545 1_545 ?
C6 Li4 C8 112.4(2) 1_545 3_657 ?
C6 Li4 Li2 116.4(3) 1_545 2_546 ?
C6 Li4 Li3 67.63(18) 1_545 2_646 ?
C6 Li4 Li3 109.9(2) 1_545 4_556 ?
C6 Li4 Li4 144.9(4) 1_545 3_657 ?
C8 Li4 C5 32.74(11) 1_545 1_545 ?
C8 Li4 C6 62.12(16) 1_545 1_545 ?
C8 Li4 C8 76.39(18) 1_545 3_657 ?
C8 Li4 Li2 99.5(2) 1_545 2_546 ?
C8 Li4 Li3 50.02(16) 3_657 2_646 ?
C8 Li4 Li3 48.99(16) 1_545 4_556 ?
C8 Li4 Li3 73.40(19) 1_545 2_646 ?
C8 Li4 Li3 65.51(17) 3_657 4_556 ?
C8 Li4 Li4 140.8(4) 1_545 3_657 ?
Li2 Li4 C8 121.3(2) 2_546 3_657 ?
Li2 Li4 Li3 169.4(3) 2_546 2_646 ?
Li2 Li4 Li3 68.8(2) 2_546 4_556 ?
Li3 Li4 Li3 100.7(2) 2_646 4_556 ?
Li4 Li4 C8 66.7(2) 3_657 3_657 ?
Li4 Li4 Li2 89.1(3) 3_657 2_546 ?
Li4 Li4 Li3 101.4(3) 3_657 4_556 ?
Li4 Li4 Li3 91.7(3) 3_657 2_646 ?

loop_
_geom_bond_atom_site_label_1
_geom_bond_atom_site_label_2
_geom_bond_distance
_geom_bond_site_symmetry_2
_geom_bond_publ_flag
O1 C1 1.332(3) . ?
O1 Li1 1.871(6) . ?
O1 Li2 1.970(6) . ?
O1 Li2 2.060(6) 3_666 ?
O2 C1 1.333(3) . ?
O2 Li1 1.921(6) 1_545 ?
O2 Li2 2.029(6) 3_666 ?
O2 Li3 1.839(6) . ?
O3 C8 1.354(3) . ?
O3 Li2 2.031(6) 2_546 ?
O3 Li3 2.223(7) 4_566 ?
O3 Li4 1.931(6) . ?
O3 Li4 1.944(6) 3_657 ?
O4 C8 1.352(3) . ?
O4 Li1 1.962(6) 2_546 ?
O4 Li2 2.570(6) 2_556 ?
O4 Li3 2.011(6) 4_566 ?
O4 Li4 1.966(6) 1_565 ?
C1 C2 1.385(4) . ?
C1 Li1 2.560(6) 1_545 ?
C1 Li2 2.422(6) 3_666 ?
C1 Li2 2.736(7) . ?
C2 C3 1.441(4) . ?
C2 C7 1.447(4) . ?
C3 C4 1.358(4) . ?
C4 C5 1.461(4) . ?
C4 Li3 2.353(7) 2_656 ?
C5 C6 1.464(4) . ?
C5 C8 1.378(4) . ?
C5 Li3 2.568(7) 2_656 ?
C5 Li4 2.503(6) 1_565 ?
C6 C7 1.350(4) . ?
C6 Li4 2.460(6) 1_565 ?
C8 Li1 2.593(7) 2_546 ?
C8 Li3 2.468(6) 4_566 ?
C8 Li4 2.361(6) 1_565 ?
C8 Li4 2.754(6) 3_657 ?
Li1 O2 1.921(6) 1_565 ?
Li1 O4 1.962(6) 2_556 ?
Li1 C1 2.560(6) 1_565 ?
Li1 C8 2.593(7) 2_556 ?
Li1 Li1 3.312(11) 3_676 ?
Li1 Li2 3.371(8) 3_676 ?
Li1 Li2 2.983(8) . ?
Li1 Li2 3.280(8) 1_565 ?
Li1 Li3 3.358(8) 3_666 ?
Li1 Li3 2.855(9) 1_565 ?
Li2 O1 2.060(6) 3_666 ?
Li2 O2 2.029(6) 3_666 ?
Li2 O3 2.031(6) 2_556 ?
Li2 O4 2.570(6) 2_546 ?
Li2 C1 2.422(6) 3_666 ?
Li2 Li1 3.280(8) 1_545 ?
Li2 Li2 2.567(12) 3_666 ?
Li2 Li3 2.666(9) 3_666 ?
Li2 Li4 2.704(8) 2_556 ?
Li3 O3 2.223(7) 4_665 ?
Li3 O4 2.011(6) 4_665 ?
Li3 C4 2.353(7) 2_646 ?
Li3 C5 2.567(7) 2_646 ?
Li3 C8 2.468(6) 4_665 ?
Li3 Li1 3.358(8) 3_666 ?
Li3 Li1 2.855(9) 1_545 ?
Li3 Li2 2.666(9) 3_666 ?
Li3 Li2 3.399(9) 3_656 ?
Li3 Li4 3.050(9) 2_656 ?
Li3 Li4 3.258(8) 4_655 ?
Li4 O3 1.944(6) 3_657 ?
Li4 O4 1.966(6) 1_545 ?
Li4 C5 2.503(6) 1_545 ?
Li4 C6 2.460(6) 1_545 ?
Li4 C8 2.361(6) 1_545 ?
Li4 C8 2.754(6) 3_657 ?
Li4 Li2 2.704(8) 2_546 ?
Li4 Li3 3.050(9) 2_646 ?
Li4 Li3 3.258(8) 4_556 ?
Li4 Li4 2.540(11) 3_657 ?
